data_7038848
loop_
_publ_author_name
'Zhou, Molin'
'Li, Chao'
'Li, Xiaoshuang'
'Yao, Jiyong'
'Wu, Yicheng'

_publ_section_title
;
 K2Sn2ZnSe6, Na2Ge2ZnSe6, and Na2In2GeSe6: a new series of quaternary
 selenides with intriguing structural diversity and nonlinear optical
 properties.
;
_journal_issue 18
_journal_name_full 'Dalton transactions (Cambridge, England : 2003)'
_journal_page_first 7627
_journal_page_last 7633
_journal_paper_doi 10.1039/c6dt00143b
_journal_volume 45
_journal_year 2016
_chemical_formula_sum 'Ge In2 Na2 Se6'
_chemical_formula_weight 821.97
_chemical_name_systematic
; 
 ? 
;
_space_group_IT_number 9
_symmetry_cell_setting monoclinic
_symmetry_space_group_name_Hall 'C -2yc'
_symmetry_space_group_name_H-M 'C 1 c 1'
_atom_sites_solution_hydrogens none
_atom_sites_solution_primary direct
_atom_sites_solution_secondary difmap
_audit_creation_method SHELXL-97
_audit_update_record
;
2016-03-14 deposited with the CCDC.
2016-03-21 downloaded from the CCDC.
;
_cell_angle_alpha 90.00
_cell_angle_beta 108.70(3)
_cell_angle_gamma 90.00
_cell_formula_units_Z 4
_cell_length_a 12.707(3)
_cell_length_b 8.1157(16)
_cell_length_c 12.760(3)
_cell_measurement_reflns_used 2761
_cell_measurement_temperature 293(2)
_cell_measurement_theta_max 31.4970
_cell_measurement_theta_min 3.0274
_cell_volume 1246.4(5)
_computing_structure_refinement 'SHELXL-97 (Sheldrick, 1997)'
_computing_structure_solution 'SHELXS-97 (Sheldrick, 1990)'
_diffrn_ambient_temperature 293(2)
_diffrn_measured_fraction_theta_full 0.990
_diffrn_measured_fraction_theta_max 0.990
_diffrn_measurement_device_type 'Rigaku AFC10 diffractometer'
_diffrn_radiation_monochromator graphite
_diffrn_radiation_source 'fine-focus sealed tube'
_diffrn_radiation_type MoK\a
_diffrn_radiation_wavelength 0.71073
_diffrn_reflns_av_R_equivalents 0.0293
_diffrn_reflns_av_sigmaI/netI 0.0654
_diffrn_reflns_limit_h_max 18
_diffrn_reflns_limit_h_min -18
_diffrn_reflns_limit_k_max 11
_diffrn_reflns_limit_k_min -11
_diffrn_reflns_limit_l_max 18
_diffrn_reflns_limit_l_min -17
_diffrn_reflns_number 6041
_diffrn_reflns_theta_full 31.50
_diffrn_reflns_theta_max 31.50
_diffrn_reflns_theta_min 3.03
_exptl_absorpt_coefficient_mu 23.597
_exptl_absorpt_correction_T_max 0.269
_exptl_absorpt_correction_T_min 0.130
_exptl_absorpt_correction_type numerical
_exptl_absorpt_process_details 'face indexed'
_exptl_crystal_colour Brown
_exptl_crystal_density_diffrn 4.380
_exptl_crystal_density_method 'not measured'
_exptl_crystal_description Chip
_exptl_crystal_F_000 1424
_exptl_crystal_size_max 0.1400
_exptl_crystal_size_mid 0.0800
_exptl_crystal_size_min 0.0600
_refine_diff_density_max 1.116
_refine_diff_density_min -1.457
_refine_diff_density_rms 0.241
_refine_ls_abs_structure_details 'Flack H D (1983), Acta Cryst. A39, 876-881'
_refine_ls_abs_structure_Flack 0.036(9)
_refine_ls_extinction_coef 0.00055(3)
_refine_ls_extinction_expression Fc^*^=kFc[1+0.001xFc^2^\l^3^/sin(2\q)]^-1/4^
_refine_ls_extinction_method SHELXL
_refine_ls_goodness_of_fit_ref 0.851
_refine_ls_hydrogen_treatment none
_refine_ls_matrix_type full
_refine_ls_number_parameters 101
_refine_ls_number_reflns 3653
_refine_ls_number_restraints 2
_refine_ls_restrained_S_all 0.851
_refine_ls_R_factor_all 0.0323
_refine_ls_R_factor_gt 0.0280
_refine_ls_shift/su_max 0.001
_refine_ls_shift/su_mean 0.000
_refine_ls_structure_factor_coef Fsqd
_refine_ls_weighting_details 'calc w=1/[\s^2^(Fo^2^)+(0.0100P)^2^+0.0000P] where P=(Fo^2^+2Fc^2^)/3'
_refine_ls_weighting_scheme calc
_refine_ls_wR_factor_gt 0.0476
_refine_ls_wR_factor_ref 0.0488
_reflns_number_gt 3348
_reflns_number_total 3653
_reflns_threshold_expression >2sigma(I)
_cod_data_source_file c6dt00143b1.cif
_cod_data_source_block cc
_cod_depositor_comments 'Adding full bibliography for 7038846--7038848.cif.'
_cod_original_cell_volume 1246.4(4)
_cod_original_sg_symbol_H-M Cc
_cod_database_code 7038848

loop_
_symmetry_equiv_pos_as_xyz
'x, y, z'
'x, -y, z+1/2'
'x+1/2, y+1/2, z'
'x+1/2, -y+1/2, z+1/2'

loop_
_atom_site_label
_atom_site_type_symbol
_atom_site_fract_x
_atom_site_fract_y
_atom_site_fract_z
_atom_site_U_iso_or_equiv
_atom_site_adp_type
_atom_site_occupancy
_atom_site_symmetry_multiplicity
_atom_site_calc_flag
Na1 Na -0.2404(3) 0.5736(3) 0.4909(2) 0.0222(7) Uani 1 1 d
Na2 Na 0.5423(3) 0.1830(5) 0.3308(3) 0.0429(10) Uani 1 1 d
In1 In 0.41091(4) 0.56633(6) 0.48767(4) 0.01144(10) Uani 1 1 d
In2 In 0.22705(3) 0.57669(6) 0.68270(4) 0.01067(10) Uani 1 1 d
Ge1 Ge -0.02809(5) 0.77562(8) 0.73835(6) 0.00817(14) Uani 1 1 d
Se1 Se 0.55163(6) 0.50595(9) 0.68397(6) 0.01372(14) Uani 1 1 d
Se2 Se 0.54684(6) 0.75824(9) 0.43028(6) 0.01284(14) Uani 1 1 d
Se3 Se 0.34743(6) 0.30474(8) 0.36947(6) 0.01291(14) Uani 1 1 d
Se4 Se 0.24494(6) 0.72380(8) 0.51195(6) 0.01280(14) Uani 1 1 d
Se5 Se 0.01445(5) 0.54120(8) 0.64993(5) 0.01115(14) Uani 1 1 d
Se6 Se 0.27787(5) 0.26560(8) 0.69221(6) 0.01149(14) Uani 1 1 d

loop_
_atom_site_aniso_label
_atom_site_aniso_U_11
_atom_site_aniso_U_22
_atom_site_aniso_U_33
_atom_site_aniso_U_23
_atom_site_aniso_U_13
_atom_site_aniso_U_12
Na1 0.0281(17) 0.0147(16) 0.0225(17) 0.0017(13) 0.0065(13) -0.0029(12)
Na2 0.0250(18) 0.054(3) 0.044(2) -0.0273(19) 0.0034(17) 0.0115(17)
In1 0.0130(2) 0.0113(2) 0.0105(2) 0.0004(2) 0.00454(17) -0.00099(17)
In2 0.0100(2) 0.0108(2) 0.0113(2) 0.00027(19) 0.00357(17) 0.00108(17)
Ge1 0.0087(3) 0.0073(3) 0.0082(3) -0.0001(3) 0.0023(2) 0.0004(2)
Se1 0.0130(3) 0.0129(3) 0.0135(3) 0.0029(3) 0.0017(2) -0.0043(2)
Se2 0.0146(3) 0.0152(3) 0.0079(3) -0.0013(3) 0.0025(2) -0.0060(3)
Se3 0.0158(3) 0.0101(3) 0.0114(3) 0.0011(3) 0.0024(3) -0.0002(3)
Se4 0.0143(3) 0.0111(3) 0.0139(3) 0.0027(3) 0.0056(3) 0.0021(3)
Se5 0.0092(3) 0.0099(3) 0.0137(3) -0.0041(3) 0.0028(2) 0.0012(2)
Se6 0.0078(3) 0.0095(3) 0.0163(3) -0.0015(3) 0.0026(2) -0.0008(2)

loop_
_atom_type_symbol
_atom_type_description
_atom_type_scat_dispersion_real
_atom_type_scat_dispersion_imag
_atom_type_scat_source
Na Na 0.0362 0.0249 'International Tables Vol C Tables 4.2.6.8 and 6.1.1.4'
Ge Ge 0.1547 1.8001 'International Tables Vol C Tables 4.2.6.8 and 6.1.1.4'
Se Se -0.0929 2.2259 'International Tables Vol C Tables 4.2.6.8 and 6.1.1.4'
In In -0.7276 1.3100 'International Tables Vol C Tables 4.2.6.8 and 6.1.1.4'

loop_
_geom_angle_atom_site_label_1
_geom_angle_atom_site_label_2
_geom_angle_atom_site_label_3
_geom_angle
_geom_angle_site_symmetry_1
_geom_angle_site_symmetry_3
Se4 Na1 Se3 138.20(11) 3_445 3_455
Se4 Na1 Se6 115.55(10) 3_445 3_455
Se3 Na1 Se6 100.88(9) 3_455 3_455
Se4 Na1 Se2 116.34(10) 3_445 1_455
Se3 Na1 Se2 90.50(8) 3_455 1_455
Se6 Na1 Se2 76.76(8) 3_455 1_455
Se4 Na1 Se5 86.72(8) 3_445 .
Se3 Na1 Se5 84.70(8) 3_455 .
Se6 Na1 Se5 73.33(7) 3_455 .
Se2 Na1 Se5 148.16(10) 1_455 .
Se3 Na2 Se5 117.95(12) . 4_554
Se3 Na2 Se4 115.14(11) . 3_545
Se5 Na2 Se4 124.54(12) 4_554 3_545
Se3 Na2 Se1 91.47(11) . 2_564
Se5 Na2 Se1 92.73(10) 4_554 2_564
Se4 Na2 Se1 100.94(12) 3_545 2_564
Se4 In1 Se3 111.42(3) . .
Se4 In1 Se2 112.42(3) . .
Se3 In1 Se2 116.10(3) . .
Se4 In1 Se1 108.27(3) . .
Se3 In1 Se1 113.29(3) . .
Se2 In1 Se1 94.02(3) . .
Se4 In2 Se3 115.22(3) . 2_565
Se4 In2 Se6 113.86(3) . .
Se3 In2 Se6 104.79(3) 2_565 .
Se4 In2 Se5 106.55(4) . .
Se3 In2 Se5 117.83(4) 2_565 .
Se6 In2 Se5 97.41(3) . .
Se1 Ge1 Se2 109.58(4) 3_455 4_465
Se1 Ge1 Se6 118.32(4) 3_455 3_455
Se2 Ge1 Se6 107.49(5) 4_465 3_455
Se1 Ge1 Se5 108.38(4) 3_455 .
Se2 Ge1 Se5 109.06(4) 4_465 .
Se6 Ge1 Se5 103.62(4) 3_455 .
Ge1 Se1 In1 101.89(3) 3_545 .
Ge1 Se1 Na2 111.08(7) 3_545 2_565
In1 Se1 Na2 105.87(7) . 2_565
Ge1 Se2 In1 98.06(4) 4_564 .
Ge1 Se2 Na1 104.13(7) 4_564 1_655
In1 Se2 Na1 104.84(6) . 1_655
In2 Se3 In1 102.45(3) 2_564 .
In2 Se3 Na2 105.12(8) 2_564 .
In1 Se3 Na2 105.08(8) . .
In2 Se3 Na1 121.68(7) 2_564 3_545
In1 Se3 Na1 108.93(7) . 3_545
Na2 Se3 Na1 112.05(11) . 3_545
In2 Se4 In1 99.86(3) . .
In2 Se4 Na1 124.68(6) . 3
In1 Se4 Na1 113.66(7) . 3
In2 Se4 Na2 109.25(9) . 3_455
In1 Se4 Na2 113.85(7) . 3_455
Na1 Se4 Na2 96.15(10) 3 3_455
Ge1 Se5 In2 102.59(3) . .
Ge1 Se5 Na2 96.58(9) . 4_455
In2 Se5 Na2 94.98(8) . 4_455
Ge1 Se5 Na1 84.13(6) . .
In2 Se5 Na1 150.11(6) . .
Na2 Se5 Na1 113.36(9) 4_455 .
Ge1 Se6 In2 101.74(3) 3_545 .
Ge1 Se6 Na1 91.13(7) 3_545 3_545
In2 Se6 Na1 121.57(6) . 3_545

loop_
_geom_bond_atom_site_label_1
_geom_bond_atom_site_label_2
_geom_bond_distance
_geom_bond_site_symmetry_2
Na1 Se4 2.863(3) 3_445
Na1 Se3 2.876(3) 3_455
Na1 Se6 2.950(3) 3_455
Na1 Se2 2.969(3) 1_455
Na1 Se5 3.234(3) .
Na2 Se3 2.852(4) .
Na2 Se5 2.871(3) 4_554
Na2 Se4 2.875(4) 3_545
Na2 Se1 3.169(4) 2_564
In1 Se4 2.5683(9) .
In1 Se3 2.5792(9) .
In1 Se2 2.5994(9) .
In1 Se1 2.6152(12) .
In2 Se4 2.5578(10) .
In2 Se3 2.5706(11) 2_565
In2 Se6 2.5992(9) .
In2 Se5 2.6138(10) .
Ge1 Se1 2.3351(10) 3_455
Ge1 Se2 2.3419(11) 4_465
Ge1 Se6 2.3456(11) 3_455
Ge1 Se5 2.3613(10) .
Se1 Ge1 2.3351(10) 3_545
Se1 Na2 3.169(4) 2_565
Se2 Ge1 2.3419(11) 4_564
Se2 Na1 2.969(3) 1_655
Se3 In2 2.5706(11) 2_564
Se3 Na1 2.876(3) 3_545
Se4 Na1 2.863(3) 3
Se4 Na2 2.875(4) 3_455
Se5 Na2 2.871(3) 4_455
Se6 Ge1 2.3456(11) 3_545
Se6 Na1 2.950(3) 3_545
